data_4065832
loop_
_publ_author_name
'Drouin, Fr\'ed\'eric'
'Oguadinma, Paul O.'
'Whitehorne, Todd J. J.'
'Prud&#x2019;homme, Robert E.'
'Schaper, Frank'

_publ_section_title
;
 Lactide Polymerization with Chiral \b-Diketiminate Zinc Complexes
;
_journal_issue 9
_journal_name_full Organometallics
_journal_page_first 2139
_journal_paper_doi 10.1021/om100154w
_journal_volume 29
_journal_year 2010
_chemical_compound_source 'Synthesized by the authors. See text'
_chemical_formula_moiety 'C38 H42 N4 Zn'
_chemical_formula_sum 'C38 H42 N4 Zn'
_chemical_formula_weight 620.13
_chemical_name_systematic
; 
 ? 
;
_space_group_IT_number 15
_symmetry_cell_setting monoclinic
_symmetry_space_group_name_Hall '-C 2yc'
_symmetry_space_group_name_H-M 'C 1 2/c 1'
_atom_sites_solution_hydrogens geom
_atom_sites_solution_primary direct
_atom_sites_solution_secondary difmap
_audit_creation_method SHELXL-97
_cell_angle_alpha 90.00
_cell_angle_beta 90.0100(10)
_cell_angle_gamma 90.00
_cell_formula_units_Z 4
_cell_length_a 14.8210(3)
_cell_length_b 15.1994(3)
_cell_length_c 14.2091(3)
_cell_measurement_reflns_used 11187
_cell_measurement_temperature 150
_cell_measurement_theta_max 72.47
_cell_measurement_theta_min 3.11
_cell_volume 3200.89(11)
_computing_cell_refinement 'APEX II (Bruker, 2006)'
_computing_data_collection 'APEX II (Bruker, 2006)'
_computing_data_reduction 'SAINT (Bruker, 2004)'
_computing_molecular_graphics 'SHELXTL (Bruker, 1997)'
_computing_publication_material 'UdMX (local program)'
_computing_structure_refinement 'SHELXL97 (Sheldrick, 1997)'
_computing_structure_solution 'SHELXS97 (Sheldrick, 1997)'
_diffrn_ambient_temperature 150
_diffrn_detector_area_resol_mean 5.5
_diffrn_measured_fraction_theta_full 0.990
_diffrn_measured_fraction_theta_max 0.990
_diffrn_measurement_device_type 'Bruker Smart 6000'
_diffrn_measurement_method \w
_diffrn_radiation_monochromator 'Montel 200 optics'
_diffrn_radiation_source 'Rotating Anode'
_diffrn_radiation_type CuK\a
_diffrn_radiation_wavelength 1.54178
_diffrn_reflns_av_R_equivalents 0.033
_diffrn_reflns_av_sigmaI/netI 0.0210
_diffrn_reflns_limit_h_max 18
_diffrn_reflns_limit_h_min -18
_diffrn_reflns_limit_k_max 18
_diffrn_reflns_limit_k_min -18
_diffrn_reflns_limit_l_max 17
_diffrn_reflns_limit_l_min -17
_diffrn_reflns_number 20811
_diffrn_reflns_theta_full 72.48
_diffrn_reflns_theta_max 72.48
_diffrn_reflns_theta_min 4.17
_diffrn_standards_decay_% 0.00
_diffrn_standards_number 5
_exptl_absorpt_coefficient_mu 1.303
_exptl_absorpt_correction_T_max 0.8333
_exptl_absorpt_correction_T_min 0.8161
_exptl_absorpt_correction_type multi-scan
_exptl_absorpt_process_details 'Sadabs (Sheldrick,1996)'
_exptl_crystal_colour Colorless
_exptl_crystal_density_diffrn 1.287
_exptl_crystal_density_method 'not measured'
_exptl_crystal_description block
_exptl_crystal_F_000 1312
_exptl_crystal_size_max 0.20
_exptl_crystal_size_mid 0.14
_exptl_crystal_size_min 0.14
_refine_diff_density_max 0.303
_refine_diff_density_min -0.282
_refine_diff_density_rms 0.052
_refine_ls_extinction_coef 0.00096(8)
_refine_ls_extinction_expression Fc^*^=kFc[1+0.001xFc^2^\l^3^/sin(2\q)]^-1/4^
_refine_ls_extinction_method SHELXL
_refine_ls_goodness_of_fit_ref 1.093
_refine_ls_hydrogen_treatment constr
_refine_ls_matrix_type full
_refine_ls_number_parameters 199
_refine_ls_number_reflns 3143
_refine_ls_number_restraints 0
_refine_ls_restrained_S_all 1.093
_refine_ls_R_factor_all 0.0337
_refine_ls_R_factor_gt 0.0312
_refine_ls_shift/su_max 0.000
_refine_ls_shift/su_mean 0.000
_refine_ls_structure_factor_coef Fsqd
_refine_ls_weighting_details 'calc w=1/[\s^2^(Fo^2^)+(0.0530P)^2^+1.4791P] where P=(Fo^2^+2Fc^2^)/3'
_refine_ls_weighting_scheme calc
_refine_ls_wR_factor_gt 0.0880
_refine_ls_wR_factor_ref 0.0895
_reflns_number_gt 2855
_reflns_number_total 3143
_reflns_threshold_expression I>2\s(I)
_cod_data_source_file om100154w_si_001.cif
_cod_data_source_block paul07
_cod_depositor_comments
;
The following automatic conversions were performed:

'_symmetry_cell_setting' value 'Monoclinic' changed to 'monoclinic'
according to /home/saulius/struct/CIF-dictionaries/cif_core.dic
dictionary named 'cif_core.dic' version 2.4.1 from
2010-06-29.

'_geom_bond_publ_flag' value 'Y' changed to 'y'
according to /home/saulius/struct/CIF-dictionaries/cif_core.dic
dictionary named 'cif_core.dic' version 2.4.1 from 2010-06-29 (28
times).

'_geom_angle_publ_flag' value 'Y' changed to 'y' according
to /home/saulius/struct/CIF-dictionaries/cif_core.dic dictionary
named 'cif_core.dic' version 2.4.1 from 2010-06-29 (38 times).

Automatic conversion script
Id: cif_fix_values 1715 2011-07-08 13:25:40Z adriana 
;
_cod_original_sg_symbol_H-M C2/c
_cod_database_code 4065832

loop_
_symmetry_equiv_pos_as_xyz
'x, y, z'
'-x, y, -z+1/2'
'x+1/2, y+1/2, z'
'-x+1/2, y+1/2, -z+1/2'
'-x, -y, -z'
'x, -y, z-1/2'
'-x+1/2, -y+1/2, -z'
'x+1/2, -y+1/2, z-1/2'

loop_
_atom_site_label
_atom_site_type_symbol
_atom_site_fract_x
_atom_site_fract_y
_atom_site_fract_z
_atom_site_U_iso_or_equiv
_atom_site_adp_type
_atom_site_occupancy
_atom_site_symmetry_multiplicity
_atom_site_calc_flag
_atom_site_refinement_flags
Zn1 Zn 0.0000 0.185502(16) 0.2500 0.02366(12) Uani 1 2 d S
N1 N 0.05982(8) 0.27116(8) 0.16520(9) 0.0267(3) Uani 1 1 d .
N2 N 0.08067(8) 0.09989(8) 0.31423(9) 0.0257(3) Uani 1 1 d .
C1 C 0.08913(14) 0.42136(12) 0.10533(15) 0.0477(5) Uani 1 1 d .
H1A H 0.1522 0.4091 0.0973 0.071 Uiso 1 1 calc R
H1B H 0.0817 0.4803 0.1282 0.071 Uiso 1 1 calc R
H1C H 0.0588 0.4153 0.0460 0.071 Uiso 1 1 calc R
C2 C 0.04915(10) 0.35697(10) 0.17571(12) 0.0304(3) Uani 1 1 d .
C3 C 0.0000 0.39539(14) 0.2500 0.0326(5) Uani 1 2 d S
H3A H 0.0000 0.4566 0.2500 0.039 Uiso 1 2 calc SR
C4 C 0.18417(11) 0.17752(10) 0.10687(11) 0.0279(3) Uani 1 1 d .
C5 C 0.26727(11) 0.21441(13) 0.12859(13) 0.0380(4) Uani 1 1 d .
H5A H 0.2740 0.2752 0.1281 0.046 Uiso 1 1 calc R
C6 C 0.34029(13) 0.16138(18) 0.15107(14) 0.0527(5) Uani 1 1 d .
H6A H 0.3958 0.1865 0.1652 0.063 Uiso 1 1 calc R
C7 C 0.33015(16) 0.07063(17) 0.15233(14) 0.0585(6) Uani 1 1 d .
H7A H 0.3790 0.0348 0.1671 0.070 Uiso 1 1 calc R
C8 C 0.24800(16) 0.03383(14) 0.13168(14) 0.0532(5) Uani 1 1 d .
H8A H 0.2412 -0.0270 0.1331 0.064 Uiso 1 1 calc R
C9 C 0.17547(13) 0.08650(11) 0.10888(12) 0.0378(4) Uani 1 1 d .
H9A H 0.1202 0.0608 0.0947 0.045 Uiso 1 1 calc R
C10 C 0.10481(11) 0.23478(12) 0.08157(12) 0.0360(4) Uani 1 1 d .
H10A H 0.1253 0.2828 0.0420 0.043 Uiso 1 1 calc R
H10B H 0.0617 0.2004 0.0457 0.043 Uiso 1 1 calc R
C11 C 0.13498(14) -0.05110(12) 0.34701(14) 0.0451(4) Uani 1 1 d .
H11A H 0.1416 -0.0384 0.4128 0.068 Uiso 1 1 calc R
H11B H 0.1926 -0.0464 0.3165 0.068 Uiso 1 1 calc R
H11C H 0.1120 -0.1097 0.3394 0.068 Uiso 1 1 calc R
C12 C 0.06986(11) 0.01398(10) 0.30331(11) 0.0280(3) Uani 1 1 d .
C13 C 0.0000 -0.02380(14) 0.2500 0.0304(5) Uani 1 2 d S
H13A H 0.0000 -0.0850 0.2500 0.036 Uiso 1 2 calc SR
C14 C 0.13866(10) 0.19782(10) 0.44054(11) 0.0273(3) Uani 1 1 d .
C15 C 0.11110(12) 0.16688(11) 0.52797(12) 0.0346(4) Uani 1 1 d .
H15A H 0.1043 0.1067 0.5373 0.042 Uiso 1 1 calc R
C16 C 0.09352(12) 0.22440(12) 0.60146(12) 0.0382(4) Uani 1 1 d .
H16A H 0.0760 0.2026 0.6598 0.046 Uiso 1 1 calc R
C17 C 0.10203(12) 0.31412(11) 0.58795(13) 0.0362(4) Uani 1 1 d .
H17A H 0.0903 0.3528 0.6371 0.043 Uiso 1 1 calc R
C18 C 0.12795(11) 0.34580(11) 0.50124(12) 0.0350(4) Uani 1 1 d .
H18A H 0.1331 0.4061 0.4918 0.042 Uiso 1 1 calc R
C19 C 0.14635(11) 0.28834(11) 0.42810(12) 0.0309(3) Uani 1 1 d .
H19A H 0.1641 0.3105 0.3700 0.037 Uiso 1 1 calc R
C20 C 0.16147(11) 0.13518(12) 0.36153(12) 0.0362(4) Uani 1 1 d .
H20A H 0.1985 0.1656 0.3156 0.043 Uiso 1 1 calc R
H20B H 0.1966 0.0867 0.3866 0.043 Uiso 1 1 calc R

loop_
_atom_site_aniso_label
_atom_site_aniso_U_11
_atom_site_aniso_U_22
_atom_site_aniso_U_33
_atom_site_aniso_U_23
_atom_site_aniso_U_13
_atom_site_aniso_U_12
Zn1 0.02368(17) 0.01650(16) 0.03080(18) 0.000 0.00046(11) 0.000
N1 0.0228(6) 0.0238(6) 0.0335(7) 0.0049(5) 0.0003(5) 0.0007(5)
N2 0.0258(6) 0.0235(6) 0.0278(6) -0.0033(5) -0.0030(5) 0.0020(5)
C1 0.0489(11) 0.0351(9) 0.0589(12) 0.0184(9) -0.0039(9) -0.0115(8)
C2 0.0253(7) 0.0237(7) 0.0423(9) 0.0084(6) -0.0085(6) -0.0049(6)
C3 0.0338(11) 0.0145(9) 0.0495(14) 0.000 -0.0112(10) 0.000
C4 0.0267(8) 0.0322(8) 0.0249(7) -0.0014(6) 0.0035(6) -0.0006(6)
C5 0.0293(8) 0.0446(10) 0.0400(9) -0.0022(8) 0.0027(7) -0.0047(7)
C6 0.0267(9) 0.0934(17) 0.0378(10) -0.0052(11) -0.0006(7) 0.0061(10)
C7 0.0580(13) 0.0804(16) 0.0371(10) 0.0026(10) 0.0049(9) 0.0418(12)
C8 0.0752(15) 0.0398(10) 0.0445(11) -0.0025(8) 0.0124(10) 0.0205(10)
C9 0.0461(10) 0.0346(9) 0.0326(8) -0.0062(7) 0.0070(7) -0.0026(7)
C10 0.0313(8) 0.0449(10) 0.0316(8) 0.0052(7) 0.0015(7) 0.0044(7)
C11 0.0504(11) 0.0332(9) 0.0517(11) 0.0077(8) -0.0072(9) 0.0137(8)
C12 0.0334(8) 0.0235(7) 0.0270(7) 0.0034(6) 0.0019(6) 0.0066(6)
C13 0.0385(12) 0.0146(9) 0.0381(12) 0.000 0.0007(10) 0.000
C14 0.0218(7) 0.0300(8) 0.0300(8) -0.0029(6) -0.0062(6) -0.0002(6)
C15 0.0388(9) 0.0272(7) 0.0378(9) 0.0044(7) -0.0046(7) -0.0028(7)
C16 0.0409(9) 0.0440(10) 0.0296(8) 0.0049(7) 0.0019(7) -0.0055(8)
C17 0.0346(9) 0.0381(9) 0.0360(9) -0.0104(7) -0.0012(7) -0.0014(7)
C18 0.0365(9) 0.0257(8) 0.0429(9) -0.0004(7) -0.0038(7) -0.0040(7)
C19 0.0292(8) 0.0339(8) 0.0295(8) 0.0040(6) -0.0034(6) -0.0040(7)
C20 0.0255(8) 0.0439(10) 0.0394(9) -0.0126(8) -0.0063(7) 0.0043(7)

loop_
_atom_type_symbol
_atom_type_description
_atom_type_scat_dispersion_real
_atom_type_scat_dispersion_imag
_atom_type_scat_source
C C 0.0181 0.0091 'International Tables Vol C Tables 4.2.6.8 and 6.1.1.4'
H H 0.0000 0.0000 'International Tables Vol C Tables 4.2.6.8 and 6.1.1.4'
N N 0.0311 0.0180 'International Tables Vol C Tables 4.2.6.8 and 6.1.1.4'
Zn Zn -1.5491 0.6778 'International Tables Vol C Tables 4.2.6.8 and 6.1.1.4'

loop_
_geom_angle_atom_site_label_1
_geom_angle_atom_site_label_2
_geom_angle_atom_site_label_3
_geom_angle_site_symmetry_1
_geom_angle_site_symmetry_3
_geom_angle
_geom_angle_publ_flag
N1 ZN1 N1 . 2 97.93(7) y
N1 ZN1 N2 . 2 114.80(5) y
N1 ZN1 N2 2 2 116.08(5) y
N1 ZN1 N2 . . 116.08(5) y
N1 ZN1 N2 2 . 114.80(5) y
N2 ZN1 N2 2 . 98.27(7) y
C2 N1 C10 . . 121.09(13) y
C2 N1 ZN1 . . 121.7(1) y
C10 N1 ZN1 . . 116.54(10) y
C12 N2 C20 . . 120.69(13) y
C12 N2 ZN1 . . 121.23(10) y
C20 N2 ZN1 . . 117.34(10) y
C2 C1 H1A . . 109.5 ?
C2 C1 H1B . . 109.5 ?
H1A C1 H1B . . 109.5 ?
C2 C1 H1C . . 109.5 ?
H1A C1 H1C . . 109.5 ?
H1B C1 H1C . . 109.5 ?
N1 C2 C3 . . 123.71(15) y
N1 C2 C1 . . 120.95(15) y
C3 C2 C1 . . 115.33(15) y
C2 C3 C2 . 2 131.1(2) y
C2 C3 H3A . . 114.5 ?
C2 C3 H3A 2 . 114.5 ?
C5 C4 C9 . . 118.68(16) y
C5 C4 C10 . . 120.82(15) y
C9 C4 C10 . . 120.50(15) y
C6 C5 C4 . . 120.59(19) y
C6 C5 H5A . . 119.7 ?
C4 C5 H5A . . 119.7 ?
C5 C6 C7 . . 119.8(2) y
C5 C6 H6A . . 120.1 ?
C7 C6 H6A . . 120.1 ?
C8 C7 C6 . . 119.92(19) y
C8 C7 H7A . . 120 ?
C6 C7 H7A . . 120 ?
C7 C8 C9 . . 120.4(2) y
C7 C8 H8A . . 119.8 ?
C9 C8 H8A . . 119.8 ?
C8 C9 C4 . . 120.70(18) y
C8 C9 H9A . . 119.6 ?
C4 C9 H9A . . 119.6 ?
N1 C10 C4 . . 112.24(13) y
N1 C10 H10A . . 109.2 ?
C4 C10 H10A . . 109.2 ?
N1 C10 H10B . . 109.2 ?
C4 C10 H10B . . 109.2 ?
H10A C10 H10B . . 107.9 ?
C12 C11 H11A . . 109.5 ?
C12 C11 H11B . . 109.5 ?
H11A C11 H11B . . 109.5 ?
C12 C11 H11C . . 109.5 ?
H11A C11 H11C . . 109.5 ?
H11B C11 H11C . . 109.5 ?
N2 C12 C13 . . 123.71(14) y
N2 C12 C11 . . 121.24(15) y
C13 C12 C11 . . 115.04(14) y
C12 C13 C12 2 . 131.76(19) y
C12 C13 H13A 2 . 114.1 ?
C12 C13 H13A . . 114.1 ?
C15 C14 C19 . . 118.17(15) y
C15 C14 C20 . . 121.13(15) y
C19 C14 C20 . . 120.69(15) y
C16 C15 C14 . . 121.00(16) y
C16 C15 H15A . . 119.5 ?
C14 C15 H15A . . 119.5 ?
C17 C16 C15 . . 120.01(16) y
C17 C16 H16A . . 120 ?
C15 C16 H16A . . 120 ?
C18 C17 C16 . . 119.62(16) y
C18 C17 H17A . . 120.2 ?
C16 C17 H17A . . 120.2 ?
C17 C18 C19 . . 120.39(16) y
C17 C18 H18A . . 119.8 ?
C19 C18 H18A . . 119.8 ?
C18 C19 C14 . . 120.80(15) y
C18 C19 H19A . . 119.6 ?
C14 C19 H19A . . 119.6 ?
N2 C20 C14 . . 112.73(12) y
N2 C20 H20A . . 109 ?
C14 C20 H20A . . 109 ?
N2 C20 H20B . . 109 ?
C14 C20 H20B . . 109 ?
H20A C20 H20B . . 107.8 ?

loop_
_geom_bond_atom_site_label_1
_geom_bond_atom_site_label_2
_geom_bond_site_symmetry_2
_geom_bond_distance
_geom_bond_publ_flag
Zn1 N1 . 1.9833(12) y
Zn1 N1 2 1.9833(12) y
Zn1 N2 2 1.9888(12) y
Zn1 N2 . 1.9888(12) y
N1 C2 . 1.322(2) y
N1 C10 . 1.471(2) y
N2 C12 . 1.3246(19) y
N2 C20 . 1.4742(19) y
C1 C2 . 1.520(2) y
C1 H1a . 0.96 ?
C1 H1b . 0.96 ?
C1 H1c . 0.96 ?
C2 C3 . 1.4093(19) y
C3 C2 2 1.4093(19) y
C3 H3a . 0.93 ?
C4 C5 . 1.388(2) y
C4 C9 . 1.390(2) y
C4 C10 . 1.507(2) y
C5 C6 . 1.387(3) y
C5 H5a . 0.93 ?
C6 C7 . 1.388(3) y
C6 H6a . 0.93 ?
C7 C8 . 1.372(3) y
C7 H7a . 0.93 ?
C8 C9 . 1.379(3) y
C8 H8a . 0.93 ?
C9 H9a . 0.93 ?
C10 H10a . 0.97 ?
C10 H10b . 0.97 ?
C11 C12 . 1.515(2) y
C11 H11a . 0.96 ?
C11 H11b . 0.96 ?
C11 H11c . 0.96 ?
C12 C13 . 1.4055(18) y
C13 C12 2 1.4055(18) y
C13 H13a . 0.93 ?
C14 C15 . 1.390(2) y
C14 C19 . 1.392(2) y
C14 C20 . 1.510(2) y
C15 C16 . 1.387(3) y
C15 H15a . 0.93 ?
C16 C17 . 1.383(2) y
C16 H16a . 0.93 ?
C17 C18 . 1.378(3) y
C17 H17a . 0.93 ?
C18 C19 . 1.385(2) y
C18 H18a . 0.93 ?
C19 H19a . 0.93 ?
C20 H20a . 0.97 ?
C20 H20b . 0.97 ?
